data_5000401
loop_
_publ_author_name
'Huang, Dejian'
'Heyn, Richard H.'
'Bollinger, John C.'
'Caulton, Kenneth G.'

_publ_section_title
;
 Oxidative Addition of a Si--C(sp) Bond to Ruthenium: Synthesis and
 Reactivity of Ru(SiMe~3~)(C&#x22EE; CSiMe~3~)(CO)(P^t^Bu~2~Me)~2~}
;
_journal_issue 3
_journal_name_full Organometallics
_journal_page_first 292
_journal_page_last 293
_journal_paper_doi 10.1021/om9609776
_journal_volume 16
_journal_year 1997
_chemical_formula_sum 'C27 H60 O P2 Ru Si2'
_chemical_formula_weight 619.94
_space_group_IT_number 14
_symmetry_cell_setting monoclinic
_symmetry_space_group_name_Hall '-P 2yn'
_symmetry_space_group_name_H-M 'P 1 21/n 1'
_atom_sites_solution_hydrogens geom
_atom_sites_solution_primary direct
_atom_sites_solution_secondary difmap
_audit_creation_method SHELXL
_cell_angle_alpha 90.00
_cell_angle_beta 108.03(3)
_cell_angle_gamma 90.00
_cell_formula_units_Z 4
_cell_length_a 11.168(2)
_cell_length_b 18.043(4)
_cell_length_c 17.746(4)
_cell_measurement_temperature 293(2)
_cell_volume 3400.5(12)
_computing_cell_refinement 'Siemens XSCANS'
_computing_data_collection 'Siemens XSCANS'
_computing_data_reduction 'Siemens SHELXTL'
_computing_molecular_graphics 'Siemens SHELXTL'
_computing_publication_material 'Siemens SHELXTL'
_computing_structure_refinement 'SHELXL-93 (Sheldrick, 1993)'
_computing_structure_solution 'SHELXS-86 (Sheldrick, 1990)'
_diffrn_ambient_temperature 293(2)
_diffrn_measurement_device 'Siemens P4'
_diffrn_measurement_method '\w scans'
_diffrn_radiation_monochromator graphite
_diffrn_radiation_source 'fine-focus sealed tube'
_diffrn_radiation_type MoK\a
_diffrn_radiation_wavelength 0.71073
_diffrn_reflns_av_R_equivalents 0.0796
_diffrn_reflns_av_sigmaI/netI 0.1269
_diffrn_reflns_limit_h_max 9
_diffrn_reflns_limit_h_min -12
_diffrn_reflns_limit_k_max 0
_diffrn_reflns_limit_k_min -19
_diffrn_reflns_limit_l_max 19
_diffrn_reflns_limit_l_min -19
_diffrn_reflns_number 8495
_diffrn_reflns_theta_max 22.50
_diffrn_reflns_theta_min 2.56
_exptl_absorpt_coefficient_mu 0.642
_exptl_absorpt_correction_type none
_exptl_crystal_density_diffrn 1.211
_exptl_crystal_F_000 1328
_refine_diff_density_max 0.386
_refine_diff_density_min -0.437
_refine_diff_density_rms 0.095
_refine_ls_extinction_coef 0.00005(9)
_refine_ls_extinction_expression Fc^*^=kFc[1+0.001xFc^2^\l^3^/sin(2\q)]^-1/4^
_refine_ls_extinction_method SHELXL
_refine_ls_goodness_of_fit_all 0.956
_refine_ls_goodness_of_fit_obs 1.002
_refine_ls_matrix_type full
_refine_ls_number_parameters 539
_refine_ls_number_reflns 4432
_refine_ls_number_restraints 0
_refine_ls_restrained_S_all 0.956
_refine_ls_restrained_S_obs 1.002
_refine_ls_R_factor_all 0.1004
_refine_ls_R_factor_obs 0.0462
_refine_ls_shift/esd_max -1.455
_refine_ls_shift/esd_mean 0.029
_refine_ls_structure_factor_coef Fsqd
_refine_ls_weighting_scheme
; calc
 [1.00000+0.00000exp(0.00(sin\q/\l)^2^)]/
   [\s^2^(Fo^2^)+0.0000+0.0000*P+(0.0000P)^2^+0.0000sin\q/\l]
 where P = 1.00000Fo^2^ + 0.00000Fc^2^
;
_refine_ls_wR_factor_all 0.0916
_refine_ls_wR_factor_obs 0.0737
_reflns_number_observed 2823
_reflns_number_total 4432
_reflns_observed_criterion >2sigma(I)
_cod_database_code 5000401

loop_
_symmetry_equiv_pos_as_xyz
'x, y, z'
'-x+1/2, y+1/2, -z+1/2'
'-x, -y, -z'
'x-1/2, -y-1/2, z-1/2'

loop_
_atom_site_aniso_label
_atom_site_aniso_U_11
_atom_site_aniso_U_22
_atom_site_aniso_U_33
_atom_site_aniso_U_23
_atom_site_aniso_U_13
_atom_site_aniso_U_12
Ru1 0.0121(3) 0.0160(3) 0.0132(3) 0.0007(3) 0.0047(2) 0.0005(3)
P2 0.0114(10) 0.0194(11) 0.0158(10) 0.0003(8) 0.0049(8) 0.0014(8)
C3 0.014(4) 0.032(5) 0.016(5) 0.004(4) 0.005(4) 0.001(4)
C4 0.019(4) 0.028(5) 0.011(4) 0.000(3) 0.003(3) 0.013(3)
C5 0.027(5) 0.035(6) 0.018(5) 0.001(4) 0.006(4) 0.001(4)
C6 0.021(5) 0.040(6) 0.025(5) 0.003(4) -0.001(4) 0.005(4)
C7 0.021(5) 0.024(5) 0.014(4) -0.002(4) 0.000(4) -0.009(4)
C8 0.020(4) 0.014(4) 0.030(4) 0.001(3) 0.015(4) 0.003(3)
C9 0.025(5) 0.026(5) 0.028(5) 0.001(4) -0.001(4) -0.003(4)
C10 0.012(5) 0.030(5) 0.026(5) -0.003(4) 0.008(4) -0.003(4)
C11 0.028(5) 0.025(5) 0.040(6) 0.000(4) 0.014(4) 0.001(4)
P12 0.0146(10) 0.0205(11) 0.0151(10) 0.0004(8) 0.0037(8) 0.0002(8)
C13 0.018(5) 0.032(6) 0.025(5) -0.001(4) 0.009(4) -0.001(4)
C14 0.010(4) 0.026(4) 0.028(4) -0.005(4) 0.007(3) -0.001(3)
C15 0.025(5) 0.021(5) 0.041(5) 0.001(4) 0.012(4) 0.000(4)
C16 0.023(5) 0.032(6) 0.049(6) -0.003(5) 0.009(5) -0.001(4)
C17 0.017(5) 0.035(6) 0.035(6) -0.015(5) 0.003(4) -0.009(4)
C18 0.008(4) 0.023(4) 0.028(4) 0.003(4) 0.000(3) 0.005(3)
C19 0.013(5) 0.036(6) 0.033(5) -0.009(5) 0.004(4) 0.009(4)
C20 0.014(5) 0.050(6) 0.033(5) 0.001(5) 0.017(4) 0.000(5)
C21 0.021(5) 0.031(5) 0.027(5) 0.000(4) 0.008(4) 0.006(4)
Si22 0.0182(11) 0.0180(11) 0.0167(11) 0.0027(9) 0.0051(9) -0.0010(9)
C23 0.025(6) 0.025(5) 0.023(5) 0.002(4) 0.006(4) 0.010(4)
C24 0.029(5) 0.021(5) 0.017(5) 0.002(4) 0.005(4) -0.006(4)
C25 0.033(6) 0.026(5) 0.024(5) -0.001(4) 0.006(4) -0.002(4)
C26 0.009(4) 0.019(4) 0.014(4) 0.000(4) -0.002(3) 0.001(3)
C27 0.011(4) 0.028(5) 0.019(4) -0.003(4) -0.002(3) -0.005(3)
Si28 0.0242(12) 0.0290(13) 0.0162(11) 0.0018(9) 0.0097(9) 0.0021(9)
C29 0.038(7) 0.043(7) 0.058(8) 0.004(6) 0.026(6) 0.012(5)
C30 0.044(6) 0.029(6) 0.019(5) 0.002(4) 0.008(4) 0.012(5)
C31 0.063(8) 0.048(7) 0.031(6) 0.006(5) 0.019(6) -0.006(6)
C32 0.017(4) 0.016(4) 0.020(4) 0.001(4) 0.006(3) -0.006(3)
O33 0.023(3) 0.032(3) 0.015(3) 0.001(2) 0.006(2) 0.003(2)

loop_
_atom_site_label
_atom_site_type_symbol
_atom_site_fract_x
_atom_site_fract_y
_atom_site_fract_z
_atom_site_U_iso_or_equiv
_atom_site_thermal_displace_type
_atom_site_occupancy
_atom_site_calc_flag
_atom_site_refinement_flags
_atom_site_disorder_group
Ru1 Ru 0.57111(5) 0.37226(3) 0.21678(3) 0.0136(2) Uani 1 d . .
P2 P 0.3695(2) 0.43475(10) 0.16193(10) 0.0154(4) Uani 1 d . .
C3 C 0.2529(7) 0.4192(5) 0.2140(5) 0.021(2) Uani 1 d . .
C4 C 0.2714(6) 0.4220(4) 0.0549(4) 0.020(2) Uani 1 d . .
C5 C 0.3281(8) 0.4632(5) -0.0023(5) 0.027(2) Uani 1 d . .
C6 C 0.1352(7) 0.4454(5) 0.0380(5) 0.030(2) Uani 1 d . .
C7 C 0.2705(7) 0.3388(4) 0.0354(5) 0.021(2) Uani 1 d . .
C8 C 0.4012(6) 0.5376(4) 0.1790(4) 0.020(2) Uani 1 d . .
C9 C 0.5019(8) 0.5620(5) 0.1422(5) 0.028(2) Uani 1 d . .
C10 C 0.4524(7) 0.5470(5) 0.2700(4) 0.023(2) Uani 1 d . .
C11 C 0.2875(8) 0.5888(5) 0.1479(5) 0.030(2) Uani 1 d . .
P12 P 0.7896(2) 0.35082(10) 0.29079(10) 0.0170(5) Uani 1 d . .
C13 C 0.8300(8) 0.2942(5) 0.3804(5) 0.024(2) Uani 1 d . .
C14 C 0.8543(6) 0.4446(4) 0.3346(4) 0.021(2) Uani 1 d . .
C15 C 0.7987(8) 0.5041(4) 0.2709(5) 0.028(2) Uani 1 d . .
C16 C 0.9971(7) 0.4515(5) 0.3623(6) 0.035(2) Uani 1 d . .
C17 C 0.8092(8) 0.4594(5) 0.4057(5) 0.030(2) Uani 1 d . .
C18 C 0.8973(6) 0.3113(4) 0.2358(4) 0.021(2) Uani 1 d . .
C19 C 1.0264(7) 0.2869(5) 0.2906(5) 0.028(2) Uani 1 d . .
C20 C 0.9107(7) 0.3658(6) 0.1740(5) 0.030(2) Uani 1 d . .
C21 C 0.8314(9) 0.2411(5) 0.1930(5) 0.027(2) Uani 1 d . .
Si22 Si 0.4976(2) 0.24803(11) 0.21389(11) 0.0177(5) Uani 1 d . .
C23 C 0.4914(9) 0.1921(5) 0.1230(5) 0.025(2) Uani 1 d . .
C24 C 0.3359(7) 0.2375(5) 0.2256(5) 0.022(2) Uani 1 d . .
C25 C 0.5887(9) 0.1852(5) 0.2963(5) 0.028(2) Uani 1 d . .
C26 C 0.5348(5) 0.3692(4) 0.3230(4) 0.015(2) Uani 1 d . .
C27 C 0.5076(6) 0.3641(4) 0.3841(4) 0.021(2) Uani 1 d . .
Si28 Si 0.4666(2) 0.34695(11) 0.47438(11) 0.0224(5) Uani 1 d . .
C29 C 0.3502(10) 0.4154(6) 0.4861(7) 0.044(3) Uani 1 d . .
C30 C 0.6109(9) 0.3539(5) 0.5596(5) 0.031(2) Uani 1 d . .
C31 C 0.3965(11) 0.2533(6) 0.4688(6) 0.046(3) Uani 1 d . .
C32 C 0.5919(6) 0.3611(4) 0.1178(4) 0.018(2) Uani 1 d . .
O33 O 0.5989(4) 0.3483(3) 0.0539(3) 0.0231(12) Uani 1 d . .
H34 H 0.1943(59) 0.4669(36) 0.2030(35) 0.026(19) Uiso 1 d . .
H35 H 0.2102(71) 0.3753(48) 0.1924(44) 0.064(28) Uiso 1 d . .
H36 H 0.2990(60) 0.4125(35) 0.2669(40) 0.027(21) Uiso 1 d . .
H37 H 0.4247(63) 0.4448(35) 0.0122(36) 0.034(20) Uiso 1 d . .
H38 H 0.2967(49) 0.4489(30) -0.0493(32) 0.000(17) Uiso 1 d . .
H39 H 0.3063(60) 0.5191(39) 0.0012(37) 0.034(21) Uiso 1 d . .
H40 H 0.0909(70) 0.4061(41) 0.0652(43) 0.061(27) Uiso 1 d . .
H41 H 0.0969(55) 0.4424(33) -0.0155(37) 0.015(19) Uiso 1 d . .
H42 H 0.1137(61) 0.4964(39) 0.0407(38) 0.026(22) Uiso 1 d . .
H43 H 0.2234(52) 0.3284(31) -0.0146(34) 0.010(18) Uiso 1 d . .
H44 H 0.2345(51) 0.3075(30) 0.0674(31) 0.004(16) Uiso 1 d . .
H45 H 0.3676(62) 0.3201(33) 0.0393(34) 0.026(19) Uiso 1 d . .
H46 H 0.5697(70) 0.5165(43) 0.1438(41) 0.059(25) Uiso 1 d . .
H47 H 0.5416(54) 0.6000(31) 0.1630(33) 0.004(18) Uiso 1 d . .
H48 H 0.4653(63) 0.5795(37) 0.0845(41) 0.042(22) Uiso 1 d . .
H49 H 0.5323(59) 0.5112(34) 0.2957(35) 0.026(18) Uiso 1 d . .
H50 H 0.3769(49) 0.5409(28) 0.2948(29) 0.003(15) Uiso 1 d . .
H51 H 0.4760(51) 0.5977(32) 0.2775(33) 0.014(18) Uiso 1 d . .
H52 H 0.3183(52) 0.6401(34) 0.1647(31) 0.013(17) Uiso 1 d . .
H53 H 0.2222(55) 0.5733(32) 0.1651(33) 0.012(18) Uiso 1 d . .
H54 H 0.2523(49) 0.5921(28) 0.0841(34) 0.006(15) Uiso 1 d . .
H55 H 0.9127(64) 0.3019(35) 0.4168(37) 0.028(21) Uiso 1 d . .
H56 H 0.8410(62) 0.2443(39) 0.3682(39) 0.036(23) Uiso 1 d . .
H57 H 0.7757(54) 0.2991(31) 0.4035(32) 0.000(18) Uiso 1 d . .
H58 H 0.8271(60) 0.4903(35) 0.2195(37) 0.035(21) Uiso 1 d . .
H59 H 0.7097(58) 0.5045(31) 0.2582(33) 0.014(18) Uiso 1 d . .
H60 H 0.8370(55) 0.5628(36) 0.3000(35) 0.030(19) Uiso 1 d . .
H61 H 1.0023(50) 0.4989(32) 0.3783(32) 0.000(17) Uiso 1 d . .
H62 H 1.0362(50) 0.4126(31) 0.4000(31) 0.000(15) Uiso 1 d . .
H63 H 1.0414(69) 0.4445(41) 0.3182(43) 0.058(27) Uiso 1 d . .
H64 H 0.7245(61) 0.4542(32) 0.4008(34) 0.019(20) Uiso 1 d . .
H65 H 0.8574(58) 0.4271(35) 0.4512(37) 0.026(21) Uiso 1 d . .
H66 H 0.8302(50) 0.5057(31) 0.4227(31) 0.000(16) Uiso 1 d . .
H67 H 1.0734(48) 0.3302(30) 0.3244(30) 0.000(15) Uiso 1 d . .
H68 H 1.0142(60) 0.2485(38) 0.3284(38) 0.031(22) Uiso 1 d . .
H69 H 1.0661(60) 0.2646(35) 0.2651(36) 0.017(21) Uiso 1 d . .
H70 H 0.9497(64) 0.3427(37) 0.1414(39) 0.035(23) Uiso 1 d . .
H71 H 0.8240(60) 0.3818(35) 0.1268(36) 0.032(19) Uiso 1 d . .
H72 H 0.9590(66) 0.4043(40) 0.1871(41) 0.031(24) Uiso 1 d . .
H73 H 0.8279(51) 0.2050(31) 0.2368(34) 0.008(16) Uiso 1 d . .
H74 H 0.7694(72) 0.2509(43) 0.1626(45) 0.044(30) Uiso 1 d . .
H75 H 0.8886(67) 0.2184(38) 0.1630(40) 0.045(23) Uiso 1 d . .
H76 H 0.5697(60) 0.1807(32) 0.1185(33) 0.014(19) Uiso 1 d . .
H77 H 0.4349(58) 0.2194(34) 0.0697(37) 0.029(19) Uiso 1 d . .
H78 H 0.4619(69) 0.1488(43) 0.1276(43) 0.051(30) Uiso 1 d . .
H79 H 0.3157(55) 0.1888(35) 0.2327(34) 0.015(19) Uiso 1 d . .
H80 H 0.2701(55) 0.2576(31) 0.1838(35) 0.012(17) Uiso 1 d . .
H81 H 0.3406(76) 0.2587(46) 0.2782(49) 0.075(31) Uiso 1 d . .
H82 H 0.6636(78) 0.1762(43) 0.2939(47) 0.058(32) Uiso 1 d . .
H83 H 0.5953(59) 0.2047(36) 0.3409(37) 0.018(21) Uiso 1 d . .
H84 H 0.5482(72) 0.1342(51) 0.2939(44) 0.073(28) Uiso 1 d . .
H85 H 0.2809(72) 0.4196(42) 0.4406(45) 0.056(30) Uiso 1 d . .
H86 H 0.3867(53) 0.4573(32) 0.4934(33) 0.000(19) Uiso 1 d . .
H87 H 0.3200(80) 0.4096(45) 0.5299(51) 0.071(33) Uiso 1 d . .
H88 H 0.6412(57) 0.4061(38) 0.5732(35) 0.022(19) Uiso 1 d . .
H89 H 0.6778(63) 0.3225(37) 0.5583(37) 0.028(22) Uiso 1 d . .
H90 H 0.6032(73) 0.3344(44) 0.5973(45) 0.047(30) Uiso 1 d . .
H91 H 0.4472(60) 0.2144(36) 0.4598(36) 0.021(21) Uiso 1 d . .
H92 H 0.3267(83) 0.2510(48) 0.4254(52) 0.077(37) Uiso 1 d . .
H93 H 0.3710(57) 0.2475(34) 0.5168(38) 0.025(19) Uiso 1 d . .

loop_
_atom_type_symbol
_atom_type_description
_atom_type_scat_dispersion_real
_atom_type_scat_dispersion_imag
_atom_type_scat_source
C C 0.0033 0.0016 'International Tables Vol C Tables 4.2.6.8 and 6.1.1.4'
H H 0.0000 0.0000 'International Tables Vol C Tables 4.2.6.8 and 6.1.1.4'
O O 0.0106 0.0060 'International Tables Vol C Tables 4.2.6.8 and 6.1.1.4'
Si Si 0.0817 0.0704 'International Tables Vol C Tables 4.2.6.8 and 6.1.1.4'
P P 0.1023 0.0942 'International Tables Vol C Tables 4.2.6.8 and 6.1.1.4'
Ru Ru -1.2594 0.8363 'International Tables Vol C Tables 4.2.6.8 and 6.1.1.4'

loop_
_geom_angle_atom_site_label_1
_geom_angle_atom_site_label_2
_geom_angle_atom_site_label_3
_geom_angle
_geom_angle_site_symmetry_1
_geom_angle_site_symmetry_3
_geom_angle_publ_flag
C32 Ru1 C26 171.3(3) . . ?
C32 Ru1 Si22 91.2(2) . . ?
C26 Ru1 Si22 80.2(2) . . ?
C32 Ru1 P12 95.5(2) . . ?
C26 Ru1 P12 87.1(2) . . ?
Si22 Ru1 P12 98.29(6) . . ?
C32 Ru1 P2 92.4(2) . . ?
C26 Ru1 P2 87.6(2) . . ?
Si22 Ru1 P2 99.06(7) . . ?
P12 Ru1 P2 160.73(6) . . ?
C3 P2 C4 101.9(3) . . ?
C3 P2 C8 101.3(3) . . ?
C4 P2 C8 107.5(3) . . ?
C3 P2 Ru1 116.1(3) . . ?
C4 P2 Ru1 121.5(2) . . ?
C8 P2 Ru1 106.6(2) . . ?
C6 C4 C7 106.9(7) . . ?
C6 C4 C5 109.0(6) . . ?
C7 C4 C5 107.3(6) . . ?
C6 C4 P2 113.6(5) . . ?
C7 C4 P2 107.8(5) . . ?
C5 C4 P2 111.9(5) . . ?
C11 C8 C9 108.1(6) . . ?
C11 C8 C10 107.9(6) . . ?
C9 C8 C10 109.3(6) . . ?
C11 C8 P2 116.2(5) . . ?
C9 C8 P2 109.8(5) . . ?
C10 C8 P2 105.4(5) . . ?
C13 P12 C14 100.4(4) . . ?
C13 P12 C18 102.2(4) . . ?
C14 P12 C18 108.7(3) . . ?
C13 P12 Ru1 119.9(3) . . ?
C14 P12 Ru1 105.7(2) . . ?
C18 P12 Ru1 118.2(2) . . ?
C16 C14 C17 107.5(6) . . ?
C16 C14 C15 108.9(6) . . ?
C17 C14 C15 109.0(6) . . ?
C16 C14 P12 115.5(5) . . ?
C17 C14 P12 108.2(5) . . ?
C15 C14 P12 107.6(5) . . ?
C20 C18 C19 111.2(6) . . ?
C20 C18 C21 108.4(7) . . ?
C19 C18 C21 106.8(6) . . ?
C20 C18 P12 110.3(5) . . ?
C19 C18 P12 113.6(5) . . ?
C21 C18 P12 106.2(5) . . ?
C25 Si22 C24 99.2(4) . . ?
C25 Si22 C23 102.2(4) . . ?
C24 Si22 C23 104.8(4) . . ?
C25 Si22 Ru1 116.8(3) . . ?
C24 Si22 Ru1 115.2(3) . . ?
C23 Si22 Ru1 116.3(3) . . ?
C27 C26 Ru1 176.0(6) . . ?
C26 C27 Si28 174.6(7) . . ?
C27 Si28 C29 111.2(4) . . ?
C27 Si28 C31 108.9(4) . . ?
C29 Si28 C31 108.4(5) . . ?
C27 Si28 C30 108.4(4) . . ?
C29 Si28 C30 109.2(5) . . ?
C31 Si28 C30 110.7(5) . . ?
O33 C32 Ru1 174.0(6) . . ?

loop_
_geom_bond_atom_site_label_1
_geom_bond_atom_site_label_2
_geom_bond_distance
_geom_bond_site_symmetry_2
_geom_bond_publ_flag
Ru1 C32 1.852(7) . ?
Ru1 C26 2.048(6) . ?
Ru1 Si22 2.382(2) . ?
Ru1 P12 2.418(2) . ?
Ru1 P2 2.435(2) . ?
P2 C3 1.837(7) . ?
P2 C4 1.890(6) . ?
P2 C8 1.895(7) . ?
C4 C6 1.516(10) . ?
C4 C7 1.540(9) . ?
C4 C5 1.544(10) . ?
C8 C11 1.529(10) . ?
C8 C9 1.530(10) . ?
C8 C10 1.546(9) . ?
P12 C13 1.824(8) . ?
P12 C14 1.908(7) . ?
P12 C18 1.906(7) . ?
C14 C16 1.521(10) . ?
C14 C17 1.520(10) . ?
C14 C15 1.544(10) . ?
C18 C20 1.515(10) . ?
C18 C19 1.533(9) . ?
C18 C21 1.541(10) . ?
Si22 C25 1.881(8) . ?
Si22 C24 1.890(8) . ?
Si22 C23 1.886(8) . ?
C26 C27 1.216(8) . ?
C27 Si28 1.824(7) . ?
Si28 C29 1.851(9) . ?
Si28 C31 1.852(10) . ?
Si28 C30 1.842(9) . ?
C32 O33 1.183(7) . ?
